data_2209916
loop_
_publ_author_name
'Guo, Dian-Shun'
'Zhang, Xiao-Ling'
'Gao, Yong-Hong'
'Ma, Jian-Ping'

_publ_section_title
;
 \m-(\h^5^,\h^5^-Methylenedicyclopentadienyl)bis[tricarbonylmolybdenum(II)]
;
_journal_coeditor_code KP2033
_journal_issue 8
_journal_name_full 'Acta Crystallographica Section E'
_journal_page_first m1856
_journal_page_last m1858
_journal_paper_doi 10.1107/S1600536806026882
_journal_volume 62
_journal_year 2006
_chemical_formula_iupac '[Mo2 (C11 H10) (C1 O1)6]'
_chemical_formula_moiety 'C17 H10 Mo2 O6'
_chemical_formula_sum 'C17 H10 Mo2 O6'
_chemical_formula_weight 502.13
_chemical_name_systematic
;
\m-(\h^5^,\h^5^-methylenedicyclopentadienyl)bis[tricarbonylmolybdenum(II)]
;
_space_group_IT_number 2
_symmetry_cell_setting triclinic
_symmetry_space_group_name_Hall '-P 1'
_symmetry_space_group_name_H-M 'P -1'
_atom_sites_solution_hydrogens geom
_atom_sites_solution_primary direct
_atom_sites_solution_secondary difmap
_audit_creation_method SHELXL-97
_cell_angle_alpha 85.996(2)
_cell_angle_beta 81.517(2)
_cell_angle_gamma 67.804(2)
_cell_formula_units_Z 2
_cell_length_a 7.6725(13)
_cell_length_b 7.7312(13)
_cell_length_c 15.520(3)
_cell_measurement_reflns_used 9896
_cell_measurement_temperature 298(2)
_cell_measurement_theta_max 26.056
_cell_measurement_theta_min 2.382
_cell_volume 843.0(3)
_computing_cell_refinement SMART
_computing_data_collection 'SMART (Bruker, 1999)'
_computing_data_reduction 'SAINT (Bruker, 1999)'
_computing_molecular_graphics 'SHELXTL (Bruker, 2001)'
_computing_publication_material SHELXTL
_computing_structure_refinement 'SHELXL97 (Sheldrick, 1997)'
_computing_structure_solution 'SHELXS97 (Sheldrick, 1997)'
_diffrn_ambient_temperature 298(2)
_diffrn_measured_fraction_theta_full 0.978
_diffrn_measured_fraction_theta_max 0.978
_diffrn_measurement_device_type 'Bruker SMART CCD area-detector'
_diffrn_measurement_method '\f and \w'
_diffrn_radiation_monochromator graphite
_diffrn_radiation_source 'fine-focus sealed tube'
_diffrn_radiation_type MoK\a
_diffrn_radiation_wavelength 0.71073
_diffrn_reflns_av_R_equivalents 0.0228
_diffrn_reflns_av_sigmaI/netI 0.0397
_diffrn_reflns_limit_h_max 9
_diffrn_reflns_limit_h_min -9
_diffrn_reflns_limit_k_max 9
_diffrn_reflns_limit_k_min -9
_diffrn_reflns_limit_l_max 18
_diffrn_reflns_limit_l_min -9
_diffrn_reflns_number 4449
_diffrn_reflns_theta_full 25.50
_diffrn_reflns_theta_max 25.50
_diffrn_reflns_theta_min 2.65
_diffrn_standards_decay_% 0
_exptl_absorpt_coefficient_mu 1.518
_exptl_absorpt_correction_T_max 0.8388
_exptl_absorpt_correction_T_min 0.6187
_exptl_absorpt_correction_type multi-scan
_exptl_absorpt_process_details '(SADABS; Bruker, 1999)'
_exptl_crystal_colour red
_exptl_crystal_density_diffrn 1.978
_exptl_crystal_density_method 'not measured'
_exptl_crystal_description block
_exptl_crystal_F_000 488
_exptl_crystal_size_max 0.35
_exptl_crystal_size_mid 0.17
_exptl_crystal_size_min 0.12
_refine_diff_density_max 0.395
_refine_diff_density_min -0.740
_refine_ls_extinction_method none
_refine_ls_goodness_of_fit_ref 1.041
_refine_ls_hydrogen_treatment constr
_refine_ls_matrix_type full
_refine_ls_number_parameters 226
_refine_ls_number_reflns 3081
_refine_ls_number_restraints 0
_refine_ls_restrained_S_all 1.041
_refine_ls_R_factor_all 0.0357
_refine_ls_R_factor_gt 0.0320
_refine_ls_shift/su_max 0.001
_refine_ls_shift/su_mean 0.000
_refine_ls_structure_factor_coef Fsqd
_refine_ls_weighting_details 'calc w=1/[\s^2^(Fo^2^)+(0.048P)^2^] where P=(Fo^2^+2Fc^2^)/3'
_refine_ls_weighting_scheme calc
_refine_ls_wR_factor_gt 0.0822
_refine_ls_wR_factor_ref 0.0842
_reflns_number_gt 2730
_reflns_number_total 3081
_reflns_threshold_expression I>2\s(I)
_cod_data_source_file kp2033.cif
_cod_data_source_block I
_cod_depositor_comments
;
The following automatic conversions were performed:
'_symmetry_cell_setting' value 'Triclinic' changed to 'triclinic'
according to '/home/saulius/struct/CIF-dictionaries/cif_core.dic'
dictionary named 'cif_core.dic' version 2.4.1 from 2010-06-29.

Automatic conversion script
Id: cif_fix_enum 1527 2010-12-29 10:47:43Z saulius 

The following automatic conversions were performed:

'_symmetry_cell_setting' value 'Triclinic' changed to 'triclinic'
according to /home/saulius/struct/CIF-dictionaries/cif_core.dic
dictionary named 'cif_core.dic' version 2.4.1 from 2010-06-29.

Automatic conversion script
Id: cif_fix_values 1715 2011-07-08 13:25:40Z adriana 
;
_cod_original_cell_volume 842.9(2)
_cod_original_sg_symbol_Hall -p1
_cod_database_code 2209916
_cod_database_fobs_code 2209916

loop_
_symmetry_equiv_pos_as_xyz
'x, y, z'
'-x, -y, -z'

loop_
_atom_site_type_symbol
_atom_site_label
_atom_site_fract_x
_atom_site_fract_y
_atom_site_fract_z
_atom_site_U_iso_or_equiv
_atom_site_adp_type
_atom_site_calc_flag
_atom_site_refinement_flags
_atom_site_occupancy
Mo Mo1 0.21650(4) 0.89672(4) 0.146839(18) 0.03683(12) Uani d . 1
Mo Mo2 0.14442(4) 0.77248(4) 0.342549(19) 0.04002(12) Uani d . 1
C C1 0.3197(6) 0.6122(6) 0.4521(3) 0.0657(11) Uani d . 1
H H1 0.2671 0.5883 0.5111 0.079 Uiso calc R 1
C C2 0.3814(6) 0.7615(7) 0.4267(3) 0.0708(13) Uani d . 1
H H2 0.3753 0.8604 0.4647 0.085 Uiso calc R 1
C C3 0.4660(5) 0.7348(5) 0.3397(3) 0.0570(10) Uani d . 1
H H3 0.5285 0.8125 0.3063 0.068 Uiso calc R 1
C C4 0.4608(5) 0.5662(5) 0.3108(2) 0.0460(8) Uani d . 1
C C5 0.3732(5) 0.4897(5) 0.3819(2) 0.0526(9) Uani d . 1
H H5 0.3626 0.3670 0.3835 0.063 Uiso calc R 1
C C6 0.5440(5) 0.4778(5) 0.2240(2) 0.0518(9) Uani d . 1
H H6A 0.5224 0.3621 0.2235 0.062 Uiso calc R 1
H H6B 0.6802 0.4461 0.2172 0.062 Uiso calc R 1
C C7 0.4673(5) 0.5952(5) 0.1468(2) 0.0424(8) Uani d . 1
C C8 0.5398(5) 0.7186(5) 0.0974(2) 0.0482(9) Uani d . 1
H H8 0.6487 0.7464 0.1088 0.058 Uiso calc R 1
C C9 0.4403(5) 0.7846(6) 0.0259(2) 0.0580(10) Uani d . 1
H H9 0.4717 0.8616 -0.0221 0.070 Uiso calc R 1
C C10 0.3068(6) 0.7007(6) 0.0277(3) 0.0624(11) Uani d . 1
H H10 0.2300 0.7081 -0.0186 0.075 Uiso calc R 1
C C11 0.3195(5) 0.5866(5) 0.1028(3) 0.0539(10) Uani d . 1
H H11 0.2504 0.5026 0.1183 0.065 Uiso calc R 1
C C12 0.1344(5) 1.1381(5) 0.0847(2) 0.0505(9) Uani d . 1
C C13 -0.0616(5) 0.9655(5) 0.1634(2) 0.0444(8) Uani d . 1
C C14 0.2651(5) 1.0643(5) 0.2230(2) 0.0472(8) Uani d . 1
C C15 0.0187(5) 0.6573(5) 0.2740(3) 0.0511(9) Uani d . 1
C C16 -0.0219(5) 1.0429(5) 0.3471(2) 0.0518(9) Uani d . 1
C C17 -0.0717(6) 0.7704(6) 0.4268(3) 0.0618(10) Uani d . 1
O O1 -0.1977(5) 0.7684(5) 0.4760(2) 0.0986(12) Uani d . 1
O O2 -0.1200(5) 1.1968(4) 0.3545(2) 0.0801(10) Uani d . 1
O O3 -0.0553(4) 0.5812(4) 0.2413(2) 0.0707(8) Uani d . 1
O O4 -0.2235(3) 1.0071(4) 0.1659(2) 0.0652(8) Uani d . 1
O O5 0.3031(4) 1.1658(4) 0.25957(19) 0.0707(9) Uani d . 1
O O6 0.0884(4) 1.2800(4) 0.0495(2) 0.0783(9) Uani d . 1

loop_
_atom_site_aniso_label
_atom_site_aniso_U_11
_atom_site_aniso_U_22
_atom_site_aniso_U_33
_atom_site_aniso_U_12
_atom_site_aniso_U_13
_atom_site_aniso_U_23
Mo1 0.03333(18) 0.03799(18) 0.03910(19) -0.01251(13) -0.00312(13) -0.00802(13)
Mo2 0.03463(18) 0.04227(19) 0.03969(19) -0.00915(13) -0.00683(13) -0.00388(13)
C1 0.060(2) 0.073(3) 0.049(2) -0.004(2) -0.021(2) 0.002(2)
C2 0.055(2) 0.072(3) 0.077(3) 0.000(2) -0.035(2) -0.028(2)
C3 0.0365(19) 0.055(2) 0.079(3) -0.0101(16) -0.020(2) -0.010(2)
C4 0.0324(17) 0.0433(19) 0.056(2) -0.0041(15) -0.0118(16) -0.0048(17)
C5 0.047(2) 0.049(2) 0.052(2) -0.0042(17) -0.0151(18) 0.0016(18)
C6 0.0399(18) 0.043(2) 0.062(2) -0.0050(15) -0.0019(18) -0.0049(18)
C7 0.0331(17) 0.0360(17) 0.054(2) -0.0081(14) -0.0008(15) -0.0157(15)
C8 0.0364(18) 0.049(2) 0.057(2) -0.0151(16) 0.0054(17) -0.0157(18)
C9 0.055(2) 0.066(3) 0.041(2) -0.014(2) 0.0110(18) -0.0100(18)
C10 0.051(2) 0.073(3) 0.050(2) -0.003(2) -0.0063(19) -0.033(2)
C11 0.0394(19) 0.050(2) 0.073(3) -0.0165(16) 0.0068(18) -0.0314(19)
C12 0.045(2) 0.058(2) 0.051(2) -0.0225(18) -0.0051(17) 0.0021(19)
C13 0.0422(19) 0.0401(18) 0.050(2) -0.0142(15) -0.0052(16) -0.0070(15)
C14 0.0436(19) 0.0448(19) 0.052(2) -0.0162(16) -0.0006(17) -0.0069(17)
C15 0.0411(19) 0.052(2) 0.057(2) -0.0145(17) -0.0056(17) 0.0005(18)
C16 0.049(2) 0.053(2) 0.041(2) -0.0069(18) 0.0009(17) -0.0072(17)
C17 0.056(2) 0.074(3) 0.052(2) -0.023(2) -0.003(2) 0.001(2)
O1 0.085(2) 0.138(3) 0.078(2) -0.057(2) 0.019(2) 0.000(2)
O2 0.085(2) 0.0535(18) 0.0684(19) 0.0070(16) 0.0065(17) -0.0109(15)
O3 0.0657(18) 0.077(2) 0.088(2) -0.0436(16) -0.0157(16) -0.0102(17)
O4 0.0362(14) 0.0722(19) 0.083(2) -0.0141(13) -0.0128(14) -0.0014(16)
O5 0.083(2) 0.0562(18) 0.087(2) -0.0371(17) -0.0156(19) -0.0184(17)
O6 0.074(2) 0.067(2) 0.097(2) -0.0309(16) -0.0232(18) 0.0270(18)

loop_
_atom_type_symbol
_atom_type_description
_atom_type_scat_dispersion_real
_atom_type_scat_dispersion_imag
_atom_type_scat_source
C C 0.0033 0.0016 'International Tables Vol C Tables 4.2.6.8 and 6.1.1.4'
H H 0.0000 0.0000 'International Tables Vol C Tables 4.2.6.8 and 6.1.1.4'
O O 0.0106 0.0060 'International Tables Vol C Tables 4.2.6.8 and 6.1.1.4'
Mo Mo -1.6832 0.6857 'International Tables Vol C Tables 4.2.6.8 and 6.1.1.4'

loop_
_geom_angle_atom_site_label_1
_geom_angle_atom_site_label_2
_geom_angle_atom_site_label_3
_geom_angle
_geom_angle_publ_flag
C12 Mo1 C13 79.05(14) yes
C12 Mo1 C14 76.58(15) yes
C13 Mo1 C14 105.78(14) ?
C12 Mo1 C9 86.58(15) yes
C13 Mo1 C9 130.79(15) yes
C14 Mo1 C9 116.21(15) ?
C12 Mo1 C10 98.79(16) ?
C13 Mo1 C10 101.10(15) ?
C14 Mo1 C10 151.17(15) yes
C9 Mo1 C10 35.10(15) yes
C12 Mo1 C11 133.52(16) ?
C13 Mo1 C11 100.82(13) ?
C14 Mo1 C11 143.58(14) yes
C9 Mo1 C11 58.10(14) yes
C10 Mo1 C11 35.02(14) ?
C12 Mo1 C8 110.15(14) ?
C13 Mo1 C8 157.37(13) ?
C14 Mo1 C8 96.58(13) ?
C9 Mo1 C8 34.60(13) ?
C10 Mo1 C8 57.78(13) yes
C11 Mo1 C8 57.55(12) ?
C12 Mo1 C7 143.24(14) yes
C13 Mo1 C7 130.08(13) ?
C14 Mo1 C7 109.00(13) yes
C9 Mo1 C7 57.89(13) ?
C10 Mo1 C7 58.33(13) yes
C11 Mo1 C7 35.15(12) ?
C8 Mo1 C7 34.30(12) yes
C12 Mo1 Mo2 133.71(11) ?
C13 Mo1 Mo2 78.61(10) ?
C14 Mo1 Mo2 71.35(10) ?
C9 Mo1 Mo2 137.54(10) ?
C10 Mo1 Mo2 125.04(11) ?
C11 Mo1 Mo2 90.37(11) ?
C8 Mo1 Mo2 105.95(9) ?
C7 Mo1 Mo2 79.86(9) ?
C17 Mo2 C15 78.42(17) ?
C17 Mo2 C16 78.18(17) ?
C15 Mo2 C16 104.75(15) ?
C17 Mo2 C1 83.55(17) ?
C15 Mo2 C1 122.52(16) ?
C16 Mo2 C1 124.13(16) ?
C17 Mo2 C5 99.16(16) ?
C15 Mo2 C5 95.27(14) ?
C16 Mo2 C5 158.68(15) ?
C1 Mo2 C5 35.12(14) ?
C17 Mo2 C4 134.39(15) ?
C15 Mo2 C4 99.80(14) ?
C16 Mo2 C4 143.02(14) ?
C1 Mo2 C4 58.73(14) ?
C5 Mo2 C4 35.25(12) ?
C17 Mo2 C2 105.56(18) ?
C15 Mo2 C2 153.39(15) ?
C16 Mo2 C2 101.80(16) ?
C1 Mo2 C2 35.23(16) ?
C5 Mo2 C2 58.17(15) ?
C4 Mo2 C2 58.20(14) yes
C17 Mo2 C3 139.35(16) yes
C15 Mo2 C3 132.17(15) yes
C16 Mo2 C3 110.40(15) ?
C1 Mo2 C3 58.27(15) ?
C5 Mo2 C3 58.20(14) ?
C4 Mo2 C3 35.16(12) ?
C2 Mo2 C3 34.49(15) ?
C17 Mo2 Mo1 137.66(12) ?
C15 Mo2 Mo1 73.59(10) ?
C16 Mo2 Mo1 79.02(10) ?
C1 Mo2 Mo1 138.50(11) ?
C5 Mo2 Mo1 114.31(10) ?
C4 Mo2 Mo1 81.97(9) ?
C2 Mo2 Mo1 113.75(13) ?
C3 Mo2 Mo1 82.28(11) ?
C5 C1 C2 108.3(4) ?
C5 C1 Mo2 73.4(2) ?
C2 C1 Mo2 74.3(2) ?
C5 C1 H1 125.5 ?
C2 C1 H1 125.5 ?
Mo2 C1 H1 125.5 ?
C3 C2 C1 107.9(4) ?
C3 C2 Mo2 72.9(2) ?
C1 C2 Mo2 70.4(2) ?
C3 C2 H2 126.0 ?
C1 C2 H2 126.0 ?
Mo2 C2 H2 126.0 ?
C2 C3 C4 108.3(4) ?
C2 C3 Mo2 72.7(2) ?
C4 C3 Mo2 71.7(2) ?
C2 C3 H3 125.7 ?
C4 C3 H3 125.7 ?
Mo2 C3 H3 125.7 ?
C5 C4 C3 107.2(3) ?
C5 C4 C6 125.8(3) ?
C3 C4 C6 126.8(4) ?
C5 C4 Mo2 71.99(19) ?
C3 C4 Mo2 73.16(19) ?
C6 C4 Mo2 123.5(2) ?
C1 C5 C4 108.2(4) ?
C1 C5 Mo2 71.5(2) ?
C4 C5 Mo2 72.77(19) ?
C1 C5 H5 125.8 ?
C4 C5 H5 125.8 ?
Mo2 C5 H5 125.8 ?
C4 C6 C7 115.4(3) ?
C4 C6 H6A 108.4 ?
C7 C6 H6A 108.4 ?
C4 C6 H6B 108.4 ?
C7 C6 H6B 108.4 ?
H6A C6 H6B 107.5 ?
C8 C7 C11 106.2(3) ?
C8 C7 C6 127.2(3) ?
C11 C7 C6 126.3(3) ?
C8 C7 Mo1 72.0(2) ?
C11 C7 Mo1 70.2(2) ?
C6 C7 Mo1 128.0(2) ?
C9 C8 C7 109.0(3) ?
C9 C8 Mo1 70.5(2) ?
C7 C8 Mo1 73.72(19) ?
C9 C8 H8 125.4 ?
C7 C8 H8 125.4 ?
Mo1 C8 H8 125.4 ?
C8 C9 C10 108.6(4) ?
C8 C9 Mo1 74.9(2) ?
C10 C9 Mo1 72.8(2) ?
C8 C9 H9 125.4 ?
C10 C9 H9 125.4 ?
Mo1 C9 H9 125.4 ?
C9 C10 C11 107.5(4) ?
C9 C10 Mo1 72.1(2) ?
C11 C10 Mo1 73.0(2) ?
C9 C10 H10 126.1 ?
C11 C10 H10 126.1 ?
Mo1 C10 H10 126.1 ?
C10 C11 C7 108.6(3) ?
C10 C11 Mo1 72.0(2) ?
C7 C11 Mo1 74.6(2) ?
C10 C11 H11 125.5 ?
C7 C11 H11 125.5 ?
Mo1 C11 H11 125.5 ?
O6 C12 Mo1 178.6(3) ?
O4 C13 Mo1 174.5(3) ?
O5 C14 Mo1 173.1(3) ?
O3 C15 Mo2 173.6(3) ?
O2 C16 Mo2 176.2(3) ?
O1 C17 Mo2 179.7(4) ?

loop_
_geom_bond_atom_site_label_1
_geom_bond_atom_site_label_2
_geom_bond_distance
_geom_bond_publ_flag
Mo1 C12 1.962(4) yes
Mo1 C13 1.976(3) yes
Mo1 C14 1.980(4) yes
Mo1 C9 2.318(4) yes
Mo1 C10 2.328(4) yes
Mo1 C11 2.341(4) yes
Mo1 C8 2.375(3) yes
Mo1 C7 2.398(3) yes
Mo1 Mo2 3.1547(6) ?
Mo2 C17 1.959(4) yes
Mo2 C15 1.985(4) yes
Mo2 C16 1.996(4) yes
Mo2 C1 2.314(4) yes
Mo2 C5 2.337(4) yes
Mo2 C4 2.348(3) yes
Mo2 C2 2.364(4) yes
Mo2 C3 2.367(4) yes
C1 C5 1.404(6) ?
C1 C2 1.417(7) ?
C1 H1 0.9800 ?
C2 C3 1.403(6) ?
C2 H2 0.9800 ?
C3 C4 1.424(5) ?
C3 H3 0.9800 ?
C4 C5 1.418(5) ?
C4 C6 1.495(5) ?
C5 H5 0.9800 ?
C6 C7 1.501(5) ?
C6 H6A 0.9700 ?
C6 H6B 0.9700 ?
C7 C8 1.408(5) ?
C7 C11 1.432(5) ?
C8 C9 1.397(5) ?
C8 H8 0.9800 ?
C9 C10 1.401(6) ?
C9 H9 0.9800 ?
C10 C11 1.405(6) ?
C10 H10 0.9800 ?
C11 H11 0.9800 ?
C12 O6 1.143(4) ?
C13 O4 1.154(4) ?
C14 O5 1.143(4) ?
C15 O3 1.143(5) ?
C16 O2 1.146(4) ?
C17 O1 1.144(5) ?

loop_
_geom_hbond_atom_site_label_D
_geom_hbond_atom_site_label_H
_geom_hbond_atom_site_label_A
_geom_hbond_site_symmetry_A
_geom_hbond_distance_DH
_geom_hbond_distance_HA
_geom_hbond_distance_DA
_geom_hbond_angle_DHA
C1 H1 O2 2_576 0.98 2.60 3.330(5) 131.5
C10 H10 O6 2_575 0.98 2.52 3.369(5) 144.3

loop_
_geom_torsion_atom_site_label_1
_geom_torsion_atom_site_label_2
_geom_torsion_atom_site_label_3
_geom_torsion_atom_site_label_4
_geom_torsion
C12 Mo1 Mo2 C17 63.4(2)
C13 Mo1 Mo2 C17 0.8(2)
C14 Mo1 Mo2 C17 112.0(2)
C9 Mo1 Mo2 C17 -139.3(3)
C10 Mo1 Mo2 C17 -94.8(2)
C11 Mo1 Mo2 C17 -100.2(2)
C8 Mo1 Mo2 C17 -156.4(2)
C7 Mo1 Mo2 C17 -133.9(2)
C12 Mo1 Mo2 C15 114.03(18)
C13 Mo1 Mo2 C15 51.46(15)
C14 Mo1 Mo2 C15 162.60(15)
C9 Mo1 Mo2 C15 -88.64(19)
C10 Mo1 Mo2 C15 -44.20(16)
C11 Mo1 Mo2 C15 -49.51(14)
C8 Mo1 Mo2 C15 -105.72(14)
C7 Mo1 Mo2 C15 -83.23(14)
C12 Mo1 Mo2 C16 4.91(19)
C13 Mo1 Mo2 C16 -57.66(15)
C14 Mo1 Mo2 C16 53.48(16)
C9 Mo1 Mo2 C16 162.2(2)
C10 Mo1 Mo2 C16 -153.32(17)
C11 Mo1 Mo2 C16 -158.63(15)
C8 Mo1 Mo2 C16 145.16(15)
C7 Mo1 Mo2 C16 167.65(14)
C12 Mo1 Mo2 C1 -125.1(2)
C13 Mo1 Mo2 C1 172.3(2)
C14 Mo1 Mo2 C1 -76.5(2)
C9 Mo1 Mo2 C1 32.2(2)
C10 Mo1 Mo2 C1 76.7(2)
C11 Mo1 Mo2 C1 71.3(2)
C8 Mo1 Mo2 C1 15.1(2)
C7 Mo1 Mo2 C1 37.6(2)
C12 Mo1 Mo2 C5 -157.57(19)
C13 Mo1 Mo2 C5 139.86(15)
C14 Mo1 Mo2 C5 -109.00(16)
C9 Mo1 Mo2 C5 -0.2(2)
C10 Mo1 Mo2 C5 44.20(17)
C11 Mo1 Mo2 C5 38.89(14)
C8 Mo1 Mo2 C5 -17.32(14)
C7 Mo1 Mo2 C5 5.17(13)
C12 Mo1 Mo2 C4 -143.21(17)
C13 Mo1 Mo2 C4 154.21(14)
C14 Mo1 Mo2 C4 -94.64(14)
C9 Mo1 Mo2 C4 14.11(19)
C10 Mo1 Mo2 C4 58.56(15)
C11 Mo1 Mo2 C4 53.25(13)
C8 Mo1 Mo2 C4 -2.96(12)
C7 Mo1 Mo2 C4 19.53(12)
C12 Mo1 Mo2 C2 -93.26(19)
C13 Mo1 Mo2 C2 -155.84(16)
C14 Mo1 Mo2 C2 -44.69(16)
C9 Mo1 Mo2 C2 64.1(2)
C10 Mo1 Mo2 C2 108.51(17)
C11 Mo1 Mo2 C2 103.20(15)
C8 Mo1 Mo2 C2 46.99(15)
C7 Mo1 Mo2 C2 69.48(15)
C12 Mo1 Mo2 C3 -107.71(17)
C13 Mo1 Mo2 C3 -170.29(14)
C14 Mo1 Mo2 C3 -59.14(14)
C9 Mo1 Mo2 C3 49.61(19)
C10 Mo1 Mo2 C3 94.06(16)
C11 Mo1 Mo2 C3 88.75(13)
C8 Mo1 Mo2 C3 32.54(13)
C7 Mo1 Mo2 C3 55.03(13)
C17 Mo2 C1 C5 116.0(3)
C15 Mo2 C1 C5 44.2(3)
C16 Mo2 C1 C5 -173.0(2)
C4 Mo2 C1 C5 -37.1(2)
C2 Mo2 C1 C5 -115.1(4)
C3 Mo2 C1 C5 -78.6(3)
Mo1 Mo2 C1 C5 -58.2(3)
C17 Mo2 C1 C2 -128.9(3)
C15 Mo2 C1 C2 159.3(3)
C16 Mo2 C1 C2 -57.9(3)
C5 Mo2 C1 C2 115.1(4)
C4 Mo2 C1 C2 78.0(3)
C3 Mo2 C1 C2 36.5(2)
Mo1 Mo2 C1 C2 56.9(3)
C5 C1 C2 C3 2.4(4)
Mo2 C1 C2 C3 -63.7(3)
C5 C1 C2 Mo2 66.0(3)
C17 Mo2 C2 C3 170.2(3)
C15 Mo2 C2 C3 75.0(5)
C16 Mo2 C2 C3 -109.0(3)
C1 Mo2 C2 C3 116.8(4)
C5 Mo2 C2 C3 79.0(3)
C4 Mo2 C2 C3 37.2(2)
Mo1 Mo2 C2 C3 -25.9(3)
C17 Mo2 C2 C1 53.4(3)
C15 Mo2 C2 C1 -41.8(5)
C16 Mo2 C2 C1 134.3(3)
C5 Mo2 C2 C1 -37.8(2)
C4 Mo2 C2 C1 -79.6(3)
C3 Mo2 C2 C1 -116.8(4)
Mo1 Mo2 C2 C1 -142.7(2)
C1 C2 C3 C4 -1.1(4)
Mo2 C2 C3 C4 -63.2(2)
C1 C2 C3 Mo2 62.1(3)
C17 Mo2 C3 C2 -14.6(4)
C15 Mo2 C3 C2 -144.3(3)
C16 Mo2 C3 C2 81.0(3)
C1 Mo2 C3 C2 -37.3(3)
C5 Mo2 C3 C2 -78.8(3)
C4 Mo2 C3 C2 -116.8(4)
Mo1 Mo2 C3 C2 156.2(3)
C17 Mo2 C3 C4 102.2(3)
C15 Mo2 C3 C4 -27.5(3)
C16 Mo2 C3 C4 -162.2(2)
C1 Mo2 C3 C4 79.5(3)
C5 Mo2 C3 C4 37.9(2)
C2 Mo2 C3 C4 116.8(4)
Mo1 Mo2 C3 C4 -87.0(2)
C2 C3 C4 C5 -0.5(4)
Mo2 C3 C4 C5 -64.4(2)
C2 C3 C4 C6 -176.5(3)
Mo2 C3 C4 C6 119.6(3)
C2 C3 C4 Mo2 63.9(3)
C17 Mo2 C4 C5 -1.9(3)
C15 Mo2 C4 C5 -85.2(2)
C16 Mo2 C4 C5 143.5(3)
C1 Mo2 C4 C5 37.0(2)
C2 Mo2 C4 C5 78.6(3)
C3 Mo2 C4 C5 115.1(3)
Mo1 Mo2 C4 C5 -156.9(2)
C17 Mo2 C4 C3 -117.0(3)
C15 Mo2 C4 C3 159.7(2)
C16 Mo2 C4 C3 28.5(4)
C1 Mo2 C4 C3 -78.1(3)
C5 Mo2 C4 C3 -115.1(3)
C2 Mo2 C4 C3 -36.5(3)
Mo1 Mo2 C4 C3 88.0(2)
C17 Mo2 C4 C6 119.6(3)
C15 Mo2 C4 C6 36.3(3)
C16 Mo2 C4 C6 -95.0(4)
C1 Mo2 C4 C6 158.5(4)
C5 Mo2 C4 C6 121.5(4)
C2 Mo2 C4 C6 -159.9(4)
C3 Mo2 C4 C6 -123.4(4)
Mo1 Mo2 C4 C6 -35.4(3)
C2 C1 C5 C4 -2.7(4)
Mo2 C1 C5 C4 64.0(2)
C2 C1 C5 Mo2 -66.7(3)
C3 C4 C5 C1 2.0(4)
C6 C4 C5 C1 178.1(3)
Mo2 C4 C5 C1 -63.2(3)
C3 C4 C5 Mo2 65.2(2)
C6 C4 C5 Mo2 -118.8(3)
C17 Mo2 C5 C1 -64.7(3)
C15 Mo2 C5 C1 -143.8(3)
C16 Mo2 C5 C1 16.2(5)
C4 Mo2 C5 C1 116.7(4)
C2 Mo2 C5 C1 38.0(3)
C3 Mo2 C5 C1 78.8(3)
Mo1 Mo2 C5 C1 141.8(2)
C17 Mo2 C5 C4 178.6(2)
C15 Mo2 C5 C4 99.5(2)
C16 Mo2 C5 C4 -100.4(4)
C1 Mo2 C5 C4 -116.7(4)
C2 Mo2 C5 C4 -78.7(3)
C3 Mo2 C5 C4 -37.9(2)
Mo1 Mo2 C5 C4 25.2(2)
C5 C4 C6 C7 124.5(4)
C3 C4 C6 C7 -60.2(5)
Mo2 C4 C6 C7 33.4(4)
C4 C6 C7 C8 91.6(4)
C4 C6 C7 C11 -96.5(4)
C4 C6 C7 Mo1 -4.1(5)
C12 Mo1 C7 C8 19.8(3)
C13 Mo1 C7 C8 155.1(2)
C14 Mo1 C7 C8 -73.2(2)
C9 Mo1 C7 C8 36.4(2)
C10 Mo1 C7 C8 78.0(2)
C11 Mo1 C7 C8 115.3(3)
Mo2 Mo1 C7 C8 -139.3(2)
C12 Mo1 C7 C11 -95.6(3)
C13 Mo1 C7 C11 39.8(3)
C14 Mo1 C7 C11 171.5(2)
C9 Mo1 C7 C11 -78.9(3)
C10 Mo1 C7 C11 -37.3(2)
C8 Mo1 C7 C11 -115.3(3)
Mo2 Mo1 C7 C11 105.4(2)
C12 Mo1 C7 C6 143.2(3)
C13 Mo1 C7 C6 -81.4(3)
C14 Mo1 C7 C6 50.3(3)
C9 Mo1 C7 C6 159.9(4)
C10 Mo1 C7 C6 -158.5(4)
C11 Mo1 C7 C6 -121.2(4)
C8 Mo1 C7 C6 123.5(4)
Mo2 Mo1 C7 C6 -15.8(3)
C11 C7 C8 C9 0.3(4)
C6 C7 C8 C9 173.6(3)
Mo1 C7 C8 C9 -62.0(3)
C11 C7 C8 Mo1 62.3(2)
C6 C7 C8 Mo1 -124.4(4)
C12 Mo1 C8 C9 -49.9(3)
C13 Mo1 C8 C9 60.8(4)
C14 Mo1 C8 C9 -128.0(2)
C10 Mo1 C8 C9 37.9(2)
C11 Mo1 C8 C9 79.6(3)
C7 Mo1 C8 C9 117.6(3)
Mo2 Mo1 C8 C9 159.6(2)
C12 Mo1 C8 C7 -167.6(2)
C13 Mo1 C8 C7 -56.8(4)
C14 Mo1 C8 C7 114.4(2)
C9 Mo1 C8 C7 -117.6(3)
C10 Mo1 C8 C7 -79.8(2)
C11 Mo1 C8 C7 -38.1(2)
Mo2 Mo1 C8 C7 41.9(2)
C7 C8 C9 C10 -1.5(4)
Mo1 C8 C9 C10 -65.6(3)
C7 C8 C9 Mo1 64.1(3)
C12 Mo1 C9 C8 134.0(2)
C13 Mo1 C9 C8 -153.7(2)
C14 Mo1 C9 C8 60.8(3)
C10 Mo1 C9 C8 -115.5(3)
C11 Mo1 C9 C8 -77.8(2)
C7 Mo1 C9 C8 -36.1(2)
Mo2 Mo1 C9 C8 -29.8(3)
C12 Mo1 C9 C10 -110.6(3)
C13 Mo1 C9 C10 -38.2(3)
C14 Mo1 C9 C10 176.2(2)
C11 Mo1 C9 C10 37.6(2)
C8 Mo1 C9 C10 115.5(3)
C7 Mo1 C9 C10 79.3(3)
Mo2 Mo1 C9 C10 85.6(3)
C8 C9 C10 C11 2.1(4)
Mo1 C9 C10 C11 -64.9(3)
C8 C9 C10 Mo1 67.0(3)
C12 Mo1 C10 C9 71.0(3)
C13 Mo1 C10 C9 151.5(2)
C14 Mo1 C10 C9 -7.1(4)
C11 Mo1 C10 C9 -115.4(3)
C8 Mo1 C10 C9 -37.3(2)
C7 Mo1 C10 C9 -78.0(2)
Mo2 Mo1 C10 C9 -124.7(2)
C12 Mo1 C10 C11 -173.5(2)
C13 Mo1 C10 C11 -93.1(2)
C14 Mo1 C10 C11 108.4(3)
C9 Mo1 C10 C11 115.4(3)
C8 Mo1 C10 C11 78.1(2)
C7 Mo1 C10 C11 37.5(2)
Mo2 Mo1 C10 C11 -9.3(3)
C9 C10 C11 C7 -1.9(4)
Mo1 C10 C11 C7 -66.2(3)
C9 C10 C11 Mo1 64.3(3)
C8 C7 C11 C10 1.0(4)
C6 C7 C11 C10 -172.4(3)
Mo1 C7 C11 C10 64.5(3)
C8 C7 C11 Mo1 -63.5(2)
C6 C7 C11 Mo1 123.2(3)
C12 Mo1 C11 C10 8.8(3)
C13 Mo1 C11 C10 93.9(2)
C14 Mo1 C11 C10 -129.6(3)
C9 Mo1 C11 C10 -37.7(2)
C8 Mo1 C11 C10 -78.8(2)
C7 Mo1 C11 C10 -116.0(3)
Mo2 Mo1 C11 C10 172.4(2)
C12 Mo1 C11 C7 124.8(2)
C13 Mo1 C11 C7 -150.1(2)
C14 Mo1 C11 C7 -13.6(4)
C9 Mo1 C11 C7 78.2(2)
C10 Mo1 C11 C7 116.0(3)
C8 Mo1 C11 C7 37.1(2)
Mo2 Mo1 C11 C7 -71.6(2)
